data_7130836
loop_
_publ_author_name
'Ono, Kosuke'
'Onodera, Satoru'
'Kawai, Hidetoshi'

_publ_section_title
;
 Boroxine template for macrocyclization and postfunctionalization
;
_journal_name_full 'Chemical Communications'
_journal_paper_doi 10.1039/D2CC04691A
_journal_year 2022
_chemical_formula_moiety 'C54 H75 B3 O9'
_chemical_formula_sum 'C54 H75 B3 O9'
_chemical_formula_weight 900.61
_chemical_name_systematic 'Boroxine macrocycle'
_space_group_crystal_system monoclinic
_space_group_IT_number 15
_space_group_name_Hall '-C 2yc'
_space_group_name_H-M_alt 'C 1 2/c 1'
_atom_sites_solution_hydrogens geom
_atom_sites_solution_primary direct
_atom_sites_solution_secondary difmap
_audit_update_record
;
2022-08-09 deposited with the CCDC.	2022-10-03 downloaded from the CCDC.
;
_cell_angle_alpha 90.0000
_cell_angle_beta 110.201(8)
_cell_angle_gamma 90.0000
_cell_formula_units_Z 4
_cell_length_a 15.6791(3)
_cell_length_b 19.9517(4)
_cell_length_c 18.0668(3)
_cell_measurement_reflns_used 21648
_cell_measurement_temperature 193
_cell_measurement_theta_max 68.30
_cell_measurement_theta_min 3.73
_cell_volume 5304.1(3)
_computing_cell_refinement 'RAPID AUTO'
_computing_data_collection 'RAPID AUTO (Rigaku, ????)'
_computing_data_reduction 'RAPID AUTO'
_computing_molecular_graphics 'CrystalStructure 4.3'
_computing_publication_material 'CrystalStructure 4.3 (Rigaku, 2018)'
_computing_structure_refinement 'SHELXL Version 2016/6 (Sheldrick, 2008)'
_computing_structure_solution 'SHELXT Version 2014/5 (Sheldrick, 2014)'
_diffrn_ambient_temperature 193
_diffrn_detector_area_resol_mean 10.000
_diffrn_measured_fraction_theta_full 0.999
_diffrn_measured_fraction_theta_max 0.998
_diffrn_measurement_device_type 'Rigaku R-AXIS RAPID'
_diffrn_measurement_method \w
_diffrn_radiation_type 'Cu K\a'
_diffrn_radiation_wavelength 1.54187
_diffrn_reflns_av_R_equivalents 0.0566
_diffrn_reflns_av_unetI/netI 0.0646
_diffrn_reflns_Laue_measured_fraction_full 0.999
_diffrn_reflns_Laue_measured_fraction_max 0.998
_diffrn_reflns_limit_h_max 18
_diffrn_reflns_limit_h_min -18
_diffrn_reflns_limit_k_max 24
_diffrn_reflns_limit_k_min -24
_diffrn_reflns_limit_l_max 21
_diffrn_reflns_limit_l_min -21
_diffrn_reflns_number 30762
_diffrn_reflns_point_group_measured_fraction_full 0.999
_diffrn_reflns_point_group_measured_fraction_max 0.998
_diffrn_reflns_theta_full 67.687
_diffrn_reflns_theta_max 68.232
_diffrn_reflns_theta_min 3.733
_diffrn_standards_number 0
_exptl_absorpt_coefficient_mu 0.587
_exptl_absorpt_correction_T_max 0.916
_exptl_absorpt_correction_T_min 0.632
_exptl_absorpt_correction_type multi-scan
_exptl_absorpt_process_details 'ABSCOR (Rigaku, 1995)'
_exptl_crystal_colour colorless
_exptl_crystal_density_diffrn 1.128
_exptl_crystal_density_method 'not measured'
_exptl_crystal_description block
_exptl_crystal_F_000 1944.00
_exptl_crystal_recrystallization_method 'Re-crystallisation from solvent: THF'
_exptl_crystal_size_max 0.300
_exptl_crystal_size_mid 0.300
_exptl_crystal_size_min 0.150
_refine_diff_density_max 0.24
_refine_diff_density_min -0.19
_refine_ls_extinction_method none
_refine_ls_goodness_of_fit_ref 1.054
_refine_ls_hydrogen_treatment constr
_refine_ls_number_parameters 381
_refine_ls_number_reflns 4866
_refine_ls_number_restraints 36
_refine_ls_R_factor_all 0.1492
_refine_ls_R_factor_gt 0.0830
_refine_ls_shift/su_max 0.002
_refine_ls_structure_factor_coef Fsqd
_refine_ls_weighting_details 'w = 1/[\s^2^(Fo^2^)+(0.0652P)^2^+5.7297P] where P=(Fo^2^+2Fc^2^)/3'
_refine_ls_weighting_scheme calc
_refine_ls_wR_factor_gt 0.1690
_refine_ls_wR_factor_ref 0.1976
_reflns_Friedel_coverage 0.000
_reflns_number_gt 2747
_reflns_number_total 4866
_reflns_threshold_expression F^2^>2.0\s(F^2^)
_cod_data_source_file d2cc04691a2.cif
_cod_data_source_block 1901002os
_cod_original_sg_symbol_H-M C2/c
_cod_database_code 7130836

loop_
_space_group_symop_operation_xyz
'x, y, z'
'-x, y, -z+1/2'
'x+1/2, y+1/2, z'
'-x+1/2, y+1/2, -z+1/2'
'-x, -y, -z'
'x, -y, z-1/2'
'-x+1/2, -y+1/2, -z'
'x+1/2, -y+1/2, z-1/2'

loop_
_atom_site_label
_atom_site_type_symbol
_atom_site_fract_x
_atom_site_fract_y
_atom_site_fract_z
_atom_site_U_iso_or_equiv
_atom_site_adp_type
_atom_site_occupancy
_atom_site_site_symmetry_order
_atom_site_calc_flag
_atom_site_refinement_flags_posn
_atom_site_refinement_flags_adp
_atom_site_refinement_flags_occupancy
_atom_site_disorder_assembly
_atom_site_disorder_group
O1 O 0.500000 0.29008(12) 0.750000 0.0481(8) Uani 1 2 d S T P . .
O2 O 0.46493(14) 0.18684(9) 0.68081(11) 0.0526(6) Uani 1 1 d . . . . .
O3 O 0.37746(17) 0.46131(10) 0.50970(12) 0.0718(7) Uani 1 1 d . . . . .
O4 O 0.29661(16) 0.25382(12) 0.39115(11) 0.0691(7) Uani 1 1 d . . . . .
O5 O 0.4368(2) -0.06922(13) 0.6132(2) 0.1166(11) Uani 1 1 d . . . . .
C1 C 0.4227(2) 0.29256(14) 0.59971(16) 0.0476(8) Uani 1 1 d . . . . .
C2 C 0.4237(2) 0.36278(15) 0.59452(16) 0.0506(8) Uani 1 1 d . . . . .
H2 H 0.453317 0.388976 0.640076 0.061 Uiso 1 1 calc R U . . .
C3 C 0.3811(2) 0.39345(15) 0.52256(18) 0.0568(9) Uani 1 1 d . . . . .
C4 C 0.3380(2) 0.35532(17) 0.45604(18) 0.0619(10) Uani 1 1 d . . . . .
H4 H 0.307759 0.376832 0.407051 0.074 Uiso 1 1 calc R U . . .
C5 C 0.3387(2) 0.28671(16) 0.46051(16) 0.0547(9) Uani 1 1 d . . . . .
C6 C 0.3805(2) 0.25479(15) 0.53227(16) 0.0502(8) Uani 1 1 d . . . . .
H6 H 0.380239 0.207261 0.535271 0.060 Uiso 1 1 calc R U . . .
C7 C 0.500000 0.0741(2) 0.750000 0.0527(12) Uani 1 2 d S T P . .
C8 C 0.4665(2) 0.03913(15) 0.6791(2) 0.0619(9) Uani 1 1 d . . . . .
H8 H 0.443162 0.062705 0.630577 0.074 Uiso 1 1 calc R U . . .
C9 C 0.4673(3) -0.02993(17) 0.6799(3) 0.0789(12) Uani 1 1 d . . . . .
C10 C 0.500000 -0.0647(2) 0.750000 0.0910(19) Uani 1 2 d S T P . .
H10 H 0.500002 -0.112307 0.750001 0.109 Uiso 1 2 calc R U P . .
C11 C 0.4246(3) 0.50401(15) 0.57390(19) 0.0619(9) Uani 1 1 d . . . . .
H11A H 0.489719 0.491675 0.595282 0.074 Uiso 1 1 calc R U . . .
H11B H 0.398857 0.499568 0.616578 0.074 Uiso 1 1 calc R U . . .
C12 C 0.4140(3) 0.57509(15) 0.5435(2) 0.0671(10) Uani 1 1 d . . . . .
H12A H 0.348537 0.586124 0.520793 0.080 Uiso 1 1 calc R U . . .
H12B H 0.439906 0.578644 0.500834 0.080 Uiso 1 1 calc R U . . .
C13 C 0.4605(3) 0.62514(15) 0.6073(2) 0.0702(11) Uani 1 1 d . . . . .
H13A H 0.526878 0.616949 0.626202 0.084 Uiso 1 1 calc R U . . .
H13B H 0.439300 0.618318 0.652429 0.084 Uiso 1 1 calc R U . . .
C14 C 0.4421(3) 0.69749(16) 0.5791(2) 0.0818(12) Uani 1 1 d . . . . .
H14A H 0.376234 0.706668 0.563995 0.098 Uiso 1 1 calc R U . . .
H14B H 0.459103 0.703424 0.531604 0.098 Uiso 1 1 calc R U . . .
C15 C 0.4948(3) 0.74823(18) 0.6421(3) 0.1010(15) Uani 1 1 d . . . . .
H16A H 0.560688 0.738832 0.657404 0.121 Uiso 1 1 calc R U . . .
H16B H 0.483846 0.793851 0.619184 0.121 Uiso 1 1 calc R U . . .
C16 C 0.4694(4) 0.74648(16) 0.7121(3) 0.1025(18) Uani 1 1 d . . . . .
H17 H 0.406509 0.745258 0.705081 0.123 Uiso 1 1 calc R U . . .
C17 C 0.3010(3) 0.18258(18) 0.39159(18) 0.0706(11) Uani 1 1 d . . . . .
H17A H 0.267950 0.163529 0.424535 0.085 Uiso 1 1 calc R U . . .
H17B H 0.364911 0.167188 0.412554 0.085 Uiso 1 1 calc R U . . .
C18 C 0.2561(3) 0.1613(2) 0.3055(2) 0.0908(13) Uani 1 1 d D U . . .
H18A H 0.193037 0.178544 0.285252 0.109 Uiso 0.8 1 calc R U P A 1
H18B H 0.289622 0.181494 0.273566 0.109 Uiso 0.8 1 calc R U P A 1
H18C H 0.204083 0.132308 0.303466 0.109 Uiso 0.2 1 calc R U P B 2
H18D H 0.229964 0.202408 0.275563 0.109 Uiso 0.2 1 calc R U P B 2
C19 C 0.2546(4) 0.0898(2) 0.2962(3) 0.0823(16) Uani 0.8 1 d . . P C 1
H19A H 0.219927 0.069794 0.327337 0.099 Uiso 0.8 1 calc R U P C 1
H19B H 0.317564 0.072546 0.317815 0.099 Uiso 0.8 1 calc R U P C 1
C20 C 0.2117(6) 0.0671(3) 0.2098(4) 0.102(2) Uani 0.8 1 d . U P C 1
H20A H 0.160065 0.097090 0.182473 0.123 Uiso 0.8 1 calc R U P C 1
H20B H 0.257267 0.071781 0.183516 0.123 Uiso 0.8 1 calc R U P C 1
C21 C 0.1777(11) -0.0056(7) 0.2015(7) 0.082(4) Uani 0.5 1 d . U P C 1
H21A H 0.126635 -0.008392 0.221761 0.098 Uiso 0.5 1 calc R U P C 1
H21B H 0.153274 -0.016923 0.144638 0.098 Uiso 0.5 1 calc R U P C 1
C22 C 0.2451(10) -0.0561(6) 0.2419(6) 0.062(3) Uani 0.5 1 d D U P C 1
H22 H 0.307130 -0.049048 0.248152 0.075 Uiso 0.5 1 calc R U P C 1
C23 C 0.220(2) -0.1139(10) 0.2710(14) 0.106(9) Uani 0.5 1 d D U P C 1
H23 H 0.160167 -0.124200 0.268591 0.127 Uiso 0.5 1 calc R U P C 1
C24 C 0.2994(7) -0.1572(4) 0.3061(7) 0.133(3) Uani 0.7 1 d . . P C 1
H24A H 0.352731 -0.132981 0.302053 0.160 Uiso 0.7 1 calc R U P C 1
H24B H 0.290594 -0.197286 0.272023 0.160 Uiso 0.7 1 calc R U P C 1
C25 C 0.3245(5) -0.1811(4) 0.3876(4) 0.098(2) Uani 0.7 1 d . . P C 1
H25A H 0.384336 -0.203616 0.401568 0.118 Uiso 0.7 1 calc R U P C 1
H25B H 0.279802 -0.215650 0.389081 0.118 Uiso 0.7 1 calc R U P C 1
C26 C 0.3304(7) -0.1306(5) 0.4501(6) 0.100(3) Uani 0.5 1 d D U P C 1
H26B H 0.274295 -0.103190 0.433008 0.120 Uiso 0.5 1 calc R U P C 1
H26A H 0.332968 -0.154501 0.498869 0.120 Uiso 0.5 1 calc R U P C 1
C27 C 0.4060(6) -0.0876(5) 0.4676(7) 0.091(3) Uani 0.5 1 d D U P C 1
H27A H 0.403430 -0.061047 0.420536 0.109 Uiso 0.5 1 calc R U P C 1
H27B H 0.463275 -0.113631 0.485212 0.109 Uiso 0.5 1 calc R U P C 1
C28 C 0.4003(5) -0.0370(3) 0.5401(3) 0.155(3) Uani 1 1 d D U . . .
H28A H 0.434515 0.004782 0.540512 0.186 Uiso 0.5 1 calc R U P C 1
H28B H 0.336139 -0.024875 0.530609 0.186 Uiso 0.5 1 calc R U P C 1
H28C H 0.447366 -0.016707 0.522133 0.186 Uiso 0.5 1 calc R U P C 2
H28D H 0.353553 -0.003282 0.539095 0.186 Uiso 0.5 1 calc R U P C 2
C29 C 0.3026(14) 0.1279(17) 0.2619(12) 0.149(12) Uani 0.2 1 d D U P C 2
H29A H 0.327262 0.084348 0.286094 0.179 Uiso 0.2 1 calc R U P C 2
H29B H 0.352749 0.155702 0.256976 0.179 Uiso 0.2 1 calc R U P C 2
C30 C 0.2244(13) 0.1183(11) 0.1796(9) 0.134(7) Uani 0.3 1 d D U P C 2
H30A H 0.169353 0.143058 0.178824 0.161 Uiso 0.3 1 calc R U P C 2
H30B H 0.243957 0.135918 0.136795 0.161 Uiso 0.3 1 calc R U P C 2
C31 C 0.204(3) 0.046(2) 0.1677(17) 0.173(18) Uani 0.2 1 d . U P C 2
H31A H 0.142905 0.041978 0.171945 0.208 Uiso 0.2 1 calc R U P C 2
H31B H 0.194089 0.039197 0.110963 0.208 Uiso 0.2 1 calc R U P C 2
C32 C 0.2401(11) -0.0054(7) 0.1968(8) 0.090(4) Uani 0.5 1 d . U P C 2
H32 H 0.298702 -0.016331 0.195789 0.108 Uiso 0.5 1 calc R U P C 2
C33 C 0.1930(14) -0.0523(10) 0.2351(10) 0.100(6) Uani 0.5 1 d . U P C 2
H33 H 0.132907 -0.047531 0.235509 0.119 Uiso 0.5 1 calc R U P C 2
C34 C 0.2576(18) -0.1080(13) 0.2726(13) 0.099(7) Uani 0.5 1 d . U P C 2
H34A H 0.312856 -0.096515 0.260577 0.119 Uiso 0.5 1 calc R U P C 2
H34B H 0.231062 -0.147294 0.239060 0.119 Uiso 0.5 1 calc R U P C 2
C35 C 0.2946(14) -0.1370(8) 0.3547(9) 0.100(6) Uani 0.3 1 d . U P C 2
H35A H 0.244198 -0.158551 0.367037 0.120 Uiso 0.3 1 calc R U P C 2
H35B H 0.339489 -0.172214 0.355892 0.120 Uiso 0.3 1 calc R U P C 2
C36 C 0.3383(11) -0.0871(7) 0.4164(6) 0.144(5) Uani 0.5 1 d D U P C 2
H36A H 0.395443 -0.073265 0.409040 0.173 Uiso 0.5 1 calc R U P C 2
H36B H 0.298264 -0.047199 0.405224 0.173 Uiso 0.5 1 calc R U P C 2
C37 C 0.3595(12) -0.1016(6) 0.4950(6) 0.145(6) Uani 0.5 1 d D U P C 2
H37A H 0.404029 -0.138725 0.510757 0.174 Uiso 0.5 1 calc R U P C 2
H37B H 0.304256 -0.114974 0.506099 0.174 Uiso 0.5 1 calc R U P C 2
B21 B 0.500000 0.1523(2) 0.750000 0.0485(13) Uani 1 2 d S T P . .
B37 B 0.4646(3) 0.25578(16) 0.67971(19) 0.0462(9) Uani 1 1 d . . . . .

loop_
_atom_site_aniso_label
_atom_site_aniso_U_11
_atom_site_aniso_U_22
_atom_site_aniso_U_33
_atom_site_aniso_U_23
_atom_site_aniso_U_13
_atom_site_aniso_U_12
O1 0.069(2) 0.0337(15) 0.0329(15) 0.000 0.0068(14) 0.000
O2 0.0807(16) 0.0324(11) 0.0376(11) -0.0038(9) 0.0115(10) -0.0010(10)
O3 0.109(2) 0.0434(13) 0.0521(14) 0.0140(11) 0.0134(13) -0.0048(13)
O4 0.0921(19) 0.0713(16) 0.0337(11) -0.0054(11) 0.0085(11) -0.0118(13)
O5 0.147(3) 0.0493(17) 0.142(3) -0.0469(19) 0.036(2) -0.0147(17)
C1 0.062(2) 0.0428(17) 0.0339(16) 0.0008(13) 0.0117(15) -0.0032(15)
C2 0.068(2) 0.0439(17) 0.0357(16) 0.0013(13) 0.0124(15) -0.0057(16)
C3 0.074(2) 0.0483(19) 0.0444(18) 0.0105(15) 0.0158(17) -0.0045(17)
C4 0.079(3) 0.062(2) 0.0359(18) 0.0147(15) 0.0087(17) -0.0052(19)
C5 0.065(2) 0.062(2) 0.0323(16) 0.0001(15) 0.0095(16) -0.0069(17)
C6 0.065(2) 0.0425(17) 0.0394(17) -0.0027(14) 0.0134(15) -0.0033(16)
C7 0.066(3) 0.033(2) 0.064(3) 0.000 0.029(3) 0.000
C8 0.077(3) 0.0389(18) 0.069(2) -0.0092(17) 0.0244(19) -0.0042(17)
C9 0.086(3) 0.038(2) 0.113(3) -0.022(2) 0.036(3) -0.006(2)
C10 0.104(5) 0.028(3) 0.141(6) 0.000 0.043(4) 0.000
C11 0.087(3) 0.0423(18) 0.056(2) 0.0058(16) 0.0241(19) -0.0006(18)
C12 0.087(3) 0.0472(19) 0.074(2) 0.0205(18) 0.037(2) 0.0052(18)
C13 0.101(3) 0.0358(18) 0.080(3) 0.0093(17) 0.039(2) 0.0058(18)
C14 0.107(3) 0.042(2) 0.105(3) 0.017(2) 0.047(3) 0.009(2)
C15 0.136(4) 0.043(2) 0.144(4) 0.009(2) 0.074(4) -0.003(2)
C16 0.149(6) 0.0317(18) 0.154(5) -0.006(2) 0.086(4) -0.002(2)
C17 0.088(3) 0.070(3) 0.0438(19) -0.0197(17) 0.0101(18) -0.012(2)
C18 0.117(4) 0.087(3) 0.057(2) -0.019(2) 0.015(2) -0.007(3)
C19 0.107(4) 0.069(3) 0.056(3) -0.019(2) 0.009(3) 0.001(3)
C20 0.157(6) 0.075(4) 0.056(4) -0.019(3) 0.013(4) 0.001(4)
C21 0.108(11) 0.065(6) 0.049(5) -0.015(5) -0.003(6) 0.019(7)
C22 0.062(7) 0.061(7) 0.045(5) -0.016(5) -0.005(5) -0.001(6)
C23 0.16(3) 0.058(9) 0.090(10) -0.054(8) 0.037(14) -0.053(12)
C24 0.175(9) 0.085(6) 0.128(9) -0.061(6) 0.036(7) -0.019(6)
C25 0.113(5) 0.080(5) 0.091(5) -0.043(4) 0.021(4) -0.004(4)
C26 0.144(9) 0.074(6) 0.054(5) -0.009(5) 0.000(6) -0.012(6)
C27 0.078(7) 0.119(8) 0.073(6) -0.027(6) 0.023(6) -0.008(5)
C28 0.218(7) 0.094(4) 0.111(4) -0.064(4) 0.004(4) -0.012(4)
C29 0.15(2) 0.23(3) 0.087(15) -0.07(2) 0.055(12) -0.05(2)
C30 0.191(19) 0.133(15) 0.065(10) -0.025(11) 0.028(10) -0.030(15)
C31 0.26(4) 0.118(17) 0.057(17) -0.002(19) -0.06(2) 0.01(3)
C32 0.077(9) 0.100(10) 0.087(9) -0.049(9) 0.020(7) -0.006(7)
C33 0.065(9) 0.116(15) 0.108(10) -0.061(9) 0.019(8) -0.030(8)
C34 0.122(17) 0.096(14) 0.053(7) -0.018(8) -0.003(8) -0.044(10)
C35 0.180(19) 0.082(11) 0.046(9) -0.019(8) 0.048(11) -0.013(11)
C36 0.212(15) 0.142(12) 0.075(7) -0.044(7) 0.046(9) -0.089(11)
C37 0.260(17) 0.122(9) 0.084(7) -0.062(6) 0.099(9) -0.101(10)
B21 0.060(4) 0.039(3) 0.045(3) 0.000 0.016(3) 0.000
B37 0.060(2) 0.0388(19) 0.0383(19) -0.0032(16) 0.0149(17) -0.0037(18)

loop_
_atom_type_symbol
_atom_type_description
_atom_type_scat_dispersion_real
_atom_type_scat_dispersion_imag
_atom_type_scat_source
C C 0.0181 0.0091
;
International Tables for Crystallography
(Vol. C, Tables 4.2.6.8 and 6.1.1.4)
;
H H 0.0000 0.0000
;
International Tables for Crystallography
(Vol. C, Table 6.1.1.4)
;
B B 0.0090 0.0039
;
International Tables for Crystallography
(Vol. C, Tables 4.2.6.8 and 6.1.1.4)
;
O O 0.0492 0.0322
;
International Tables for Crystallography
(Vol. C, Tables 4.2.6.8 and 6.1.1.4)
;

loop_
_geom_angle_atom_site_label_1
_geom_angle_atom_site_label_2
_geom_angle_atom_site_label_3
_geom_angle
_geom_angle_site_symmetry_1
_geom_angle_site_symmetry_3
_geom_angle_publ_flag
B37 O1 B37 120.5(3) 2_656 . ?
B21 O2 B37 121.1(3) . . ?
C3 O3 C11 118.2(2) . . ?
C5 O4 C17 117.9(2) . . ?
C9 O5 C28 117.9(3) . . ?
C6 C1 C2 119.7(3) . . ?
C6 C1 B37 118.7(3) . . ?
C2 C1 B37 121.6(3) . . ?
C3 C2 C1 119.4(3) . . ?
C3 C2 H2 120.3 . . ?
C1 C2 H2 120.3 . . ?
O3 C3 C2 125.1(3) . . ?
O3 C3 C4 114.6(3) . . ?
C2 C3 C4 120.4(3) . . ?
C5 C4 C3 120.4(3) . . ?
C5 C4 H4 119.8 . . ?
C3 C4 H4 119.8 . . ?
O4 C5 C4 115.7(3) . . ?
O4 C5 C6 124.0(3) . . ?
C4 C5 C6 120.3(3) . . ?
C5 C6 C1 119.9(3) . . ?
C5 C6 H6 120.1 . . ?
C1 C6 H6 120.1 . . ?
C8 C7 C8 119.8(4) . 2_656 ?
C8 C7 B21 120.1(2) . . ?
C8 C7 B21 120.1(2) 2_656 . ?
C9 C8 C7 119.5(4) . . ?
C9 C8 H8 120.2 . . ?
C7 C8 H8 120.2 . . ?
O5 C9 C8 124.1(4) . . ?
O5 C9 C10 115.1(3) . . ?
C8 C9 C10 120.8(4) . . ?
C9 C10 C9 119.6(5) . 2_656 ?
C9 C10 H10 120.2 . . ?
C9 C10 H10 120.2 2_656 . ?
O3 C11 C12 107.8(3) . . ?
O3 C11 H11A 110.2 . . ?
C12 C11 H11A 110.2 . . ?
O3 C11 H11B 110.2 . . ?
C12 C11 H11B 110.2 . . ?
H11A C11 H11B 108.5 . . ?
C11 C12 C13 112.4(3) . . ?
C11 C12 H12A 109.1 . . ?
C13 C12 H12A 109.1 . . ?
C11 C12 H12B 109.1 . . ?
C13 C12 H12B 109.1 . . ?
H12A C12 H12B 107.9 . . ?
C12 C13 C14 112.6(3) . . ?
C12 C13 H13A 109.1 . . ?
C14 C13 H13A 109.1 . . ?
C12 C13 H13B 109.1 . . ?
C14 C13 H13B 109.1 . . ?
H13A C13 H13B 107.8 . . ?
C13 C14 C15 112.7(3) . . ?
C13 C14 H14A 109.1 . . ?
C15 C14 H14A 109.1 . . ?
C13 C14 H14B 109.1 . . ?
C15 C14 H14B 109.1 . . ?
H14A C14 H14B 107.8 . . ?
C16 C15 C14 113.0(4) . . ?
C16 C15 H16A 109.0 . . ?
C14 C15 H16A 109.0 . . ?
C16 C15 H16B 109.0 . . ?
C14 C15 H16B 109.0 . . ?
H16A C15 H16B 107.8 . . ?
C16 C16 C15 124.1(7) 2_656 . ?
C16 C16 H17 118.0 2_656 . ?
C15 C16 H17 118.0 . . ?
O4 C17 C18 105.5(3) . . ?
O4 C17 H17A 110.6 . . ?
C18 C17 H17A 110.6 . . ?
O4 C17 H17B 110.6 . . ?
C18 C17 H17B 110.6 . . ?
H17A C17 H17B 108.8 . . ?
C29 C18 C17 123.6(9) . . ?
C19 C18 C17 112.2(4) . . ?
C19 C18 H18A 109.2 . . ?
C17 C18 H18A 109.2 . . ?
C19 C18 H18B 109.2 . . ?
C17 C18 H18B 109.2 . . ?
H18A C18 H18B 107.9 . . ?
C29 C18 H18C 106.4 . . ?
C17 C18 H18C 106.4 . . ?
C29 C18 H18D 106.4 . . ?
C17 C18 H18D 106.4 . . ?
H18C C18 H18D 106.5 . . ?
C18 C19 C20 113.2(4) . . ?
C18 C19 H19A 108.9 . . ?
C20 C19 H19A 108.9 . . ?
C18 C19 H19B 108.9 . . ?
C20 C19 H19B 108.9 . . ?
H19A C19 H19B 107.8 . . ?
C21 C20 C19 113.1(7) . . ?
C21 C20 H20A 109.0 . . ?
C19 C20 H20A 109.0 . . ?
C21 C20 H20B 109.0 . . ?
C19 C20 H20B 109.0 . . ?
H20A C20 H20B 107.8 . . ?
C22 C21 C20 115.9(14) . . ?
C22 C21 H21A 108.3 . . ?
C20 C21 H21A 108.3 . . ?
C22 C21 H21B 108.3 . . ?
C20 C21 H21B 108.3 . . ?
H21A C21 H21B 107.4 . . ?
C23 C22 C21 121(3) . . ?
C23 C22 H22 119.5 . . ?
C21 C22 H22 119.5 . . ?
C22 C23 C24 110(2) . . ?
C22 C23 H23 124.8 . . ?
C24 C23 H23 124.8 . . ?
C23 C24 C25 121.4(12) . . ?
C23 C24 H24A 107.0 . . ?
C25 C24 H24A 107.0 . . ?
C23 C24 H24B 107.0 . . ?
C25 C24 H24B 107.0 . . ?
H24A C24 H24B 106.7 . . ?
C24 C25 C26 117.7(8) . . ?
C24 C25 H25A 107.9 . . ?
C26 C25 H25A 107.9 . . ?
C24 C25 H25B 107.9 . . ?
C26 C25 H25B 107.9 . . ?
H25A C25 H25B 107.2 . . ?
C27 C26 C25 114.1(11) . . ?
C27 C26 H26B 108.7 . . ?
C25 C26 H26B 108.7 . . ?
C27 C26 H26A 108.7 . . ?
C25 C26 H26A 108.7 . . ?
H26B C26 H26A 107.6 . . ?
C26 C27 C28 105.8(9) . . ?
C26 C27 H27A 110.6 . . ?
C28 C27 H27A 110.6 . . ?
C26 C27 H27B 110.6 . . ?
C28 C27 H27B 110.6 . . ?
H27A C27 H27B 108.7 . . ?
O5 C28 C37 94.3(6) . . ?
O5 C28 C27 110.2(6) . . ?
O5 C28 H28A 109.6 . . ?
C27 C28 H28A 109.6 . . ?
O5 C28 H28B 109.6 . . ?
C27 C28 H28B 109.6 . . ?
H28A C28 H28B 108.1 . . ?
O5 C28 H28C 112.9 . . ?
C37 C28 H28C 112.9 . . ?
O5 C28 H28D 112.9 . . ?
C37 C28 H28D 112.9 . . ?
H28C C28 H28D 110.3 . . ?
C18 C29 C30 101.5(14) . . ?
C18 C29 H29A 111.5 . . ?
C30 C29 H29A 111.5 . . ?
C18 C29 H29B 111.5 . . ?
C30 C29 H29B 111.5 . . ?
H29A C29 H29B 109.3 . . ?
C31 C30 C29 108(2) . . ?
C31 C30 H30A 110.0 . . ?
C29 C30 H30A 110.0 . . ?
C31 C30 H30B 110.0 . . ?
C29 C30 H30B 110.0 . . ?
H30A C30 H30B 108.4 . . ?
C32 C31 C30 136(3) . . ?
C32 C31 H31A 103.1 . . ?
C30 C31 H31A 103.1 . . ?
C32 C31 H31B 103.1 . . ?
C30 C31 H31B 103.1 . . ?
H31A C31 H31B 105.1 . . ?
C31 C32 C33 120(4) . . ?
C31 C32 H32 120.0 . . ?
C33 C32 H32 120.0 . . ?
C32 C33 C34 108(2) . . ?
C32 C33 H33 126.1 . . ?
C34 C33 H33 126.1 . . ?
C33 C34 C35 134(2) . . ?
C33 C34 H34A 103.6 . . ?
C35 C34 H34A 103.6 . . ?
C33 C34 H34B 103.6 . . ?
C35 C34 H34B 103.6 . . ?
H34A C34 H34B 105.3 . . ?
C36 C35 C34 113.9(14) . . ?
C36 C35 H35A 108.8 . . ?
C34 C35 H35A 108.8 . . ?
C36 C35 H35B 108.8 . . ?
C34 C35 H35B 108.8 . . ?
H35A C35 H35B 107.7 . . ?
C37 C36 C35 121.5(13) . . ?
C37 C36 H36A 107.0 . . ?
C35 C36 H36A 107.0 . . ?
C37 C36 H36B 107.0 . . ?
C35 C36 H36B 107.0 . . ?
H36A C36 H36B 106.7 . . ?
C36 C37 C28 106.1(10) . . ?
C36 C37 H37A 110.5 . . ?
C28 C37 H37A 110.5 . . ?
C36 C37 H37B 110.5 . . ?
C28 C37 H37B 110.5 . . ?
H37A C37 H37B 108.7 . . ?
O2 B21 O2 119.3(4) . 2_656 ?
O2 B21 C7 120.33(19) . . ?
O2 B21 C7 120.33(19) 2_656 . ?
O2 B37 O1 119.0(3) . . ?
O2 B37 C1 119.0(3) . . ?
O1 B37 C1 122.0(3) . . ?

loop_
_geom_bond_atom_site_label_1
_geom_bond_atom_site_label_2
_geom_bond_distance
_geom_bond_site_symmetry_2
_geom_bond_publ_flag
O1 B37 1.379(3) 2_656 ?
O1 B37 1.379(3) . ?
O2 B21 1.366(3) . ?
O2 B37 1.376(4) . ?
O3 C3 1.372(3) . ?
O3 C11 1.423(4) . ?
O4 C5 1.366(3) . ?
O4 C17 1.423(4) . ?
O5 C9 1.378(4) . ?
O5 C28 1.400(6) . ?
C1 C6 1.390(4) . ?
C1 C2 1.405(4) . ?
C1 B37 1.550(4) . ?
C2 C3 1.382(4) . ?
C2 H2 0.9500 . ?
C3 C4 1.385(4) . ?
C4 C5 1.371(4) . ?
C4 H4 0.9500 . ?
C5 C6 1.389(4) . ?
C6 H6 0.9500 . ?
C7 C8 1.392(4) . ?
C7 C8 1.392(4) 2_656 ?
C7 B21 1.559(6) . ?
C8 C9 1.378(4) . ?
C8 H8 0.9500 . ?
C9 C10 1.379(4) . ?
C10 H10 0.9500 . ?
C11 C12 1.509(4) . ?
C11 H11A 0.9900 . ?
C11 H11B 0.9900 . ?
C12 C13 1.510(4) . ?
C12 H12A 0.9900 . ?
C12 H12B 0.9900 . ?
C13 C14 1.525(4) . ?
C13 H13A 0.9900 . ?
C13 H13B 0.9900 . ?
C14 C15 1.534(5) . ?
C14 H14A 0.9900 . ?
C14 H14B 0.9900 . ?
C15 C16 1.453(6) . ?
C15 H16A 0.9900 . ?
C15 H16B 0.9900 . ?
C16 C16 1.374(9) 2_656 ?
C16 H17 0.9500 . ?
C17 C18 1.530(4) . ?
C17 H17A 0.9900 . ?
C17 H17B 0.9900 . ?
C18 C29 1.411(16) . ?
C18 C19 1.436(5) . ?
C18 H18A 0.9900 . ?
C18 H18B 0.9900 . ?
C18 H18C 0.9900 . ?
C18 H18D 0.9900 . ?
C19 C20 1.539(7) . ?
C19 H19A 0.9900 . ?
C19 H19B 0.9900 . ?
C20 C21 1.536(16) . ?
C20 H20A 0.9900 . ?
C20 H20B 0.9900 . ?
C21 C22 1.461(18) . ?
C21 H21A 0.9900 . ?
C21 H21B 0.9900 . ?
C22 C23 1.378(17) . ?
C22 H22 0.9500 . ?
C23 C24 1.46(3) . ?
C23 H23 0.9500 . ?
C24 C25 1.466(12) . ?
C24 H24A 0.9900 . ?
C24 H24B 0.9900 . ?
C25 C26 1.494(12) . ?
C25 H25A 0.9900 . ?
C25 H25B 0.9900 . ?
C26 C27 1.409(12) . ?
C26 H26B 0.9900 . ?
C26 H26A 0.9900 . ?
C27 C28 1.681(10) . ?
C27 H27A 0.9900 . ?
C27 H27B 0.9900 . ?
C28 C37 1.542(11) . ?
C28 H28A 0.9900 . ?
C28 H28B 0.9900 . ?
C28 H28C 0.9900 . ?
C28 H28D 0.9900 . ?
C29 C30 1.579(17) . ?
C29 H29A 0.9900 . ?
C29 H29B 0.9900 . ?
C30 C31 1.48(4) . ?
C30 H30A 0.9900 . ?
C30 H30B 0.9900 . ?
C31 C32 1.20(4) . ?
C31 H31A 0.9900 . ?
C31 H31B 0.9900 . ?
C32 C33 1.50(2) . ?
C32 H32 0.9500 . ?
C33 C34 1.50(3) . ?
C33 H33 0.9500 . ?
C34 C35 1.51(3) . ?
C34 H34A 0.9900 . ?
C34 H34B 0.9900 . ?
C35 C36 1.475(19) . ?
C35 H35A 0.9900 . ?
C35 H35B 0.9900 . ?
C36 C37 1.372(11) . ?
C36 H36A 0.9900 . ?
C36 H36B 0.9900 . ?
C37 H37A 0.9900 . ?
C37 H37B 0.9900 . ?

loop_
_geom_torsion_atom_site_label_1
_geom_torsion_atom_site_label_2
_geom_torsion_atom_site_label_3
_geom_torsion_atom_site_label_4
_geom_torsion
_geom_torsion_site_symmetry_1
_geom_torsion_site_symmetry_2
_geom_torsion_site_symmetry_3
_geom_torsion_site_symmetry_4
_geom_torsion_publ_flag
C6 C1 C2 C3 1.2(5) . . . . ?
B37 C1 C2 C3 -176.5(3) . . . . ?
C11 O3 C3 C2 3.3(5) . . . . ?
C11 O3 C3 C4 -176.4(3) . . . . ?
C1 C2 C3 O3 -179.8(3) . . . . ?
C1 C2 C3 C4 -0.1(5) . . . . ?
O3 C3 C4 C5 178.3(3) . . . . ?
C2 C3 C4 C5 -1.4(5) . . . . ?
C17 O4 C5 C4 175.7(3) . . . . ?
C17 O4 C5 C6 -4.3(5) . . . . ?
C3 C4 C5 O4 -178.1(3) . . . . ?
C3 C4 C5 C6 1.9(5) . . . . ?
O4 C5 C6 C1 179.2(3) . . . . ?
C4 C5 C6 C1 -0.8(5) . . . . ?
C2 C1 C6 C5 -0.8(5) . . . . ?
B37 C1 C6 C5 177.0(3) . . . . ?
C8 C7 C8 C9 -0.4(2) 2_656 . . . ?
B21 C7 C8 C9 179.6(2) . . . . ?
C28 O5 C9 C8 -1.8(7) . . . . ?
C28 O5 C9 C10 178.2(4) . . . . ?
C7 C8 C9 O5 -179.3(3) . . . . ?
C7 C8 C9 C10 0.8(5) . . . . ?
O5 C9 C10 C9 179.6(4) . . . 2_656 ?
C8 C9 C10 C9 -0.4(3) . . . 2_656 ?
C3 O3 C11 C12 177.1(3) . . . . ?
O3 C11 C12 C13 179.2(3) . . . . ?
C11 C12 C13 C14 -174.2(3) . . . . ?
C12 C13 C14 C15 -175.8(3) . . . . ?
C13 C14 C15 C16 -62.9(5) . . . . ?
C14 C15 C16 C16 134.3(3) . . . 2_656 ?
C5 O4 C17 C18 -174.9(3) . . . . ?
O4 C17 C18 C29 116.1(19) . . . . ?
O4 C17 C18 C19 -179.5(4) . . . . ?
C17 C18 C19 C20 -178.7(5) . . . . ?
C18 C19 C20 C21 -158.7(8) . . . . ?
C19 C20 C21 C22 -56.0(16) . . . . ?
C20 C21 C22 C23 149.2(15) . . . . ?
C21 C22 C23 C24 178.0(11) . . . . ?
C22 C23 C24 C25 125.2(14) . . . . ?
C23 C24 C25 C26 -49.5(13) . . . . ?
C24 C25 C26 C27 -72.0(12) . . . . ?
C25 C26 C27 C28 -178.6(7) . . . . ?
C9 O5 C28 C37 -167.3(7) . . . . ?
C9 O5 C28 C27 157.5(5) . . . . ?
C26 C27 C28 O5 82.1(10) . . . . ?
C17 C18 C29 C30 179.5(11) . . . . ?
C18 C29 C30 C31 -112(3) . . . . ?
C29 C30 C31 C32 -15(7) . . . . ?
C30 C31 C32 C33 120(6) . . . . ?
C31 C32 C33 C34 -175(2) . . . . ?
C32 C33 C34 C35 125(2) . . . . ?
C33 C34 C35 C36 -55(3) . . . . ?
C34 C35 C36 C37 167(2) . . . . ?
C35 C36 C37 C28 -178.0(14) . . . . ?
O5 C28 C37 C36 -165.0(13) . . . . ?
B37 O2 B21 O2 0.2(2) . . . 2_656 ?
B37 O2 B21 C7 -179.8(2) . . . . ?
C8 C7 B21 O2 1.78(19) . . . . ?
C8 C7 B21 O2 -178.23(19) 2_656 . . . ?
C8 C7 B21 O2 -178.22(19) . . . 2_656 ?
C8 C7 B21 O2 1.78(19) 2_656 . . 2_656 ?
B21 O2 B37 O1 -0.3(4) . . . . ?
B21 O2 B37 C1 -179.1(2) . . . . ?
B37 O1 B37 O2 0.1(2) 2_656 . . . ?
B37 O1 B37 C1 178.9(4) 2_656 . . . ?
C6 C1 B37 O2 4.9(5) . . . . ?
C2 C1 B37 O2 -177.4(3) . . . . ?
C6 C1 B37 O1 -173.9(3) . . . . ?
C2 C1 B37 O1 3.8(5) . . . . ?
